data_2008984
loop_
_publ_author_name
'Rickard, Clifton E. F.'
'Singh, Yogendra'
'Woodgate, Paul D.'
'Zhao, Zhongde'

_publ_section_title
;
 Tricarbonylchromium complexes of four methyl
 4,6-<i>O</i>-[(\h^6^-phenyl)alkylidene]-\a-<small>D</small>-glucopyranosides
;
_journal_issue 9
_journal_name_full 'Acta Crystallographica Section C'
_journal_page_first 1475
_journal_page_last 1479
_journal_paper_doi 10.1107/S0108270199007313
_journal_volume 55
_journal_year 1999
_chemical_formula_iupac '[Cr (C17 H22 O6) (C O)3]'
_chemical_formula_sum 'C20 H22 Cr O9'
_chemical_formula_weight 458.38
_chemical_name_systematic
;
Tricarbonyl{(R)-methyl 2,3-O-(1-methylethylidene)-4,6-O-[(\h^6^-
phenyl)methylene]-\a-D-glucopyranoside}chromium(0).
;
_space_group_IT_number 4
_symmetry_cell_setting monoclinic
_symmetry_space_group_name_Hall 'P 2yb'
_symmetry_space_group_name_H-M 'P 1 21 1'
_audit_creation_method SHELXL97
_cell_angle_alpha 90.00
_cell_angle_beta 101.65
_cell_angle_gamma 90.00
_cell_formula_units_Z 4
_cell_length_a 7.75930(10)
_cell_length_b 27.9746(3)
_cell_length_c 10.20640(10)
_cell_measurement_reflns_used 8192
_cell_measurement_temperature 203(2)
_cell_measurement_theta_max 26
_cell_measurement_theta_min 2
_cell_volume 2169.80(4)
_computing_cell_refinement SMART
_computing_data_collection 'SMART (Siemens, 1994a)'
_computing_data_reduction 'SAINT  (Siemens, 1994a)'
_computing_molecular_graphics 'SHELXTL (Siemens, 1994b)'
_computing_publication_material SHELXL97
_computing_structure_refinement 'SHELXL97 (Sheldrick, 1997)'
_computing_structure_solution 'SHELXS86 (Sheldrick, 1990)'
_diffrn_ambient_temperature 203(2)
_diffrn_measured_fraction_theta_full 0.997
_diffrn_measured_fraction_theta_max 0.997
_diffrn_measurement_device_type 'Siemens SMART CCD area-detector'
_diffrn_measurement_method '\w scans'
_diffrn_radiation_monochromator graphite
_diffrn_radiation_source 'fine-focus sealed tube'
_diffrn_radiation_type MoK\a
_diffrn_radiation_wavelength 0.71073
_diffrn_reflns_av_R_equivalents 0.019
_diffrn_reflns_av_sigmaI/netI 0.037
_diffrn_reflns_limit_h_max 9
_diffrn_reflns_limit_h_min -9
_diffrn_reflns_limit_k_max 30
_diffrn_reflns_limit_k_min -34
_diffrn_reflns_limit_l_max 12
_diffrn_reflns_limit_l_min 0
_diffrn_reflns_number 13078
_diffrn_reflns_theta_full 25.99
_diffrn_reflns_theta_max 26
_diffrn_reflns_theta_min 1.46
_diffrn_standards_decay_% 0
_exptl_absorpt_coefficient_mu 0.574
_exptl_absorpt_correction_T_max 0.889
_exptl_absorpt_correction_T_min 0.833
_exptl_absorpt_correction_type multi-scan
_exptl_absorpt_process_details '(Blessing, 1995)'
_exptl_crystal_colour Yellow
_exptl_crystal_density_diffrn 1.403
_exptl_crystal_density_method 'not measured'
_exptl_crystal_description 'Irregular fragment'
_exptl_crystal_F_000 952
_exptl_crystal_size_max 0.33
_exptl_crystal_size_mid 0.24
_exptl_crystal_size_min 0.21
_refine_diff_density_max 0.367
_refine_diff_density_min -0.259
_refine_ls_abs_structure_details 'Flack (1983)'
_refine_ls_abs_structure_Flack 0.016(16)
_refine_ls_extinction_method none
_refine_ls_goodness_of_fit_ref 1.035
_refine_ls_hydrogen_treatment constr
_refine_ls_matrix_type full
_refine_ls_number_parameters 546
_refine_ls_number_reflns 7411
_refine_ls_number_restraints 1
_refine_ls_restrained_S_all 1.035
_refine_ls_R_factor_all 0.041
_refine_ls_R_factor_gt 0.035
_refine_ls_shift/su_max 0.006
_refine_ls_shift/su_mean 0.000
_refine_ls_structure_factor_coef Fsqd
_refine_ls_weighting_details 'w = 1/[\s^2^(Fo^2^)+(0.0341P)^2^+0.5820P] where P=(Fo^2^+2Fc^2^)/3'
_refine_ls_weighting_scheme calc
_refine_ls_wR_factor_ref 0.084
_reflns_number_gt 6642
_reflns_number_total 7411
_reflns_threshold_expression I>2\s(I)
_cod_data_source_file ta1240.cif
_cod_data_source_block 3
_cod_depositor_comments
;
The following automatic conversions were performed:
'_symmetry_cell_setting' value 'Monoclinic' changed to 'monoclinic'
according to '/home/saulius/struct/CIF-dictionaries/cif_core.dic'
dictionary named 'cif_core.dic' version 2.4.1 from 2010-06-29.

Automatic conversion script
Id: cif_fix_enum 1527 2010-12-29 10:47:43Z saulius 

The following automatic conversions were performed:

'_symmetry_cell_setting' value 'Monoclinic' changed to 'monoclinic'
according to /home/saulius/struct/CIF-dictionaries/cif_core.dic
dictionary named 'cif_core.dic' version 2.4.1 from 2010-06-29.

Automatic conversion script
Id: cif_fix_values 1715 2011-07-08 13:25:40Z adriana 

The following automatic conversions were performed:

'_refine_ls_weighting_scheme' value 'calc w =
1/[\s^2^(Fo^2^)+(0.0341P)^2^+0.5820P] where P=(Fo^2^+2Fc^2^)/3' was
changed to 'calc'. New tag '_refine_ls_weighting_details' was
created. The value of the new tag was set to 'w =
1/[\s^2^(Fo^2^)+(0.0341P)^2^+0.5820P] where P=(Fo^2^+2Fc^2^)/3'.

Automatic conversion script
Id: cif_fix_values 3143 2015-03-26 13:38:13Z robertas 
;
_cod_original_cell_volume 2169.78(4)
_cod_original_sg_symbol_H-M 'P 21'
_cod_database_code 2008984

loop_
_symmetry_equiv_pos_as_xyz
'x, y, z'
'-x, y+1/2, -z'

loop_
_atom_site_label
_atom_site_fract_x
_atom_site_fract_y
_atom_site_fract_z
_atom_site_U_iso_or_equiv
_atom_site_adp_type
_atom_site_calc_flag
_atom_site_refinement_flags
_atom_site_occupancy
_atom_site_disorder_assembly
_atom_site_disorder_group
_atom_site_type_symbol
Cr1 0.89411(6) 0.941793(15) 0.93644(5) 0.04280(13) Uani d . 1 . . Cr
O1 0.6432(3) 1.14520(8) 1.5011(2) 0.0625(6) Uani d . 1 . . O
O2 0.3034(3) 1.10221(9) 1.5125(2) 0.0592(6) Uani d . 1 . . O
O3 0.3260(3) 1.02814(8) 1.4087(2) 0.0511(5) Uani d . 1 . . O
O4 0.5829(3) 1.01528(7) 1.2124(2) 0.0417(5) Uani d . 1 . . O
O5 0.5577(3) 1.14660(7) 1.2626(2) 0.0496(5) Uani d . 1 . . O
O6 0.7624(3) 1.05443(7) 1.0847(2) 0.0514(5) Uani d . 1 . . O
O7 1.1810(4) 1.01576(12) 0.9957(4) 0.0967(10) Uani d . 1 . . O
O8 0.7828(4) 0.98914(12) 0.6660(3) 0.0902(9) Uani d . 1 . . O
O9 1.1917(8) 0.8854(2) 0.8537(6) 0.0677(15) Uiso d P 0.50 . . O
O9A 1.1236(10) 0.8797(3) 0.7996(8) 0.099(2) Uiso d P 0.50 . . O
C1 0.5025(5) 1.14961(11) 1.3916(3) 0.0521(8) Uani d . 1 . . C
H1 0.4421 1.1805 1.3974 0.063 Uiso calc R 1 . . H
C2 0.3733(4) 1.10897(12) 1.3927(3) 0.0474(7) Uani d . 1 . . C
H2 0.2736 1.1131 1.3159 0.057 Uiso calc R 1 . . H
C3 0.4584(4) 1.06020(10) 1.3800(3) 0.0402(6) Uani d . 1 . . C
H3 0.5679 1.0569 1.4487 0.048 Uiso calc R 1 . . H
C4 0.5001(4) 1.05927(10) 1.2411(3) 0.0400(6) Uani d . 1 . . C
H4 0.3920 1.0651 1.1727 0.048 Uiso calc R 1 . . H
C5 0.6330(4) 1.10047(10) 1.2404(3) 0.0428(7) Uani d . 1 . . C
H5 0.7374 1.0947 1.3122 0.051 Uiso calc R 1 . . H
C6 0.6913(5) 1.10157(12) 1.1057(4) 0.0531(8) Uani d . 1 . . C
H6A 0.5909 1.1089 1.0335 0.064 Uiso calc R 1 . . H
H6B 0.7814 1.1262 1.1067 0.064 Uiso calc R 1 . . H
C7 0.6332(4) 1.01842(11) 1.0838(3) 0.0419(6) Uani d . 1 . . C
H7 0.5283 1.0257 1.0138 0.050 Uiso calc R 1 . . H
C8 0.7590(7) 1.18593(18) 1.5186(5) 0.1037(17) Uani d . 1 . . C
H8A 0.8302 1.1855 1.4507 0.124 Uiso calc R 1 . . H
H8B 0.8350 1.1847 1.6066 0.124 Uiso calc R 1 . . H
H8C 0.6898 1.2151 1.5104 0.124 Uiso calc R 1 . . H
C9 0.2491(4) 1.05219(13) 1.5117(3) 0.0498(8) Uani d . 1 . . C
C10 0.3208(6) 1.03178(16) 1.6503(4) 0.0719(11) Uani d . 1 . . C
H10A 0.2826 0.9989 1.6538 0.086 Uiso calc R 1 . . H
H10B 0.2772 1.0505 1.7167 0.086 Uiso calc R 1 . . H
H10C 0.4484 1.0330 1.6686 0.086 Uiso calc R 1 . . H
C11 0.0505(5) 1.04809(17) 1.4676(4) 0.0741(11) Uani d . 1 . . C
H11A 0.0161 1.0148 1.4691 0.089 Uiso calc R 1 . . H
H11B 0.0146 1.0606 1.3775 0.089 Uiso calc R 1 . . H
H11C -0.0059 1.0663 1.5280 0.089 Uiso calc R 1 . . H
C12 0.7024(4) 0.96907(11) 1.0592(3) 0.0445(7) Uani d . 1 . . C
C13 0.6104(5) 0.94059(15) 0.9544(4) 0.0625(9) Uani d . 1 . . C
H13 0.5114 0.9529 0.8954 0.075 Uiso calc R 1 . . H
C14 0.6690(7) 0.89227(17) 0.9381(5) 0.0872(16) Uani d . 1 . . C
H14 0.6081 0.8727 0.8691 0.105 Uiso calc R 1 . . H
C15 0.8182(8) 0.87501(14) 1.0269(6) 0.0929(17) Uani d . 1 . . C
H15 0.8580 0.8438 1.0156 0.112 Uiso calc R 1 . . H
C16 0.9074(7) 0.90264(14) 1.1301(4) 0.0811(14) Uani d . 1 . . C
H16 1.0046 0.8899 1.1899 0.097 Uiso calc R 1 . . H
C17 0.8534(5) 0.95036(12) 1.1465(3) 0.0574(9) Uani d . 1 . . C
H17 0.9174 0.9696 1.2150 0.069 Uiso calc R 1 . . H
C18 1.0689(5) 0.98760(13) 0.9741(4) 0.0581(9) Uani d . 1 . . C
C19 0.8250(4) 0.97055(13) 0.7697(4) 0.0551(8) Uani d . 1 . . C
C20 1.0541(6) 0.90564(14) 0.8701(5) 0.0775(13) Uani d . 1 . . C
Cr2 1.60859(6) 1.354939(16) 0.57794(5) 0.04230(12) Uani d . 1 . . Cr
O1' 0.9512(3) 1.14792(7) 0.8828(2) 0.0511(5) Uani d . 1 . . O
O2' 1.0329(3) 1.18929(8) 1.1560(2) 0.0542(6) Uani d . 1 . . O
O3' 1.1277(3) 1.26486(8) 1.1025(2) 0.0487(6) Uani d . 1 . . O
O4' 1.3039(3) 1.27987(7) 0.8564(2) 0.0429(5) Uani d . 1 . . O
O5' 1.2600(3) 1.14790(7) 0.8884(2) 0.0520(5) Uani d . 1 . . O
O6' 1.4255(3) 1.24179(8) 0.6891(2) 0.0580(6) Uani d . 1 . . O
O7' 1.5448(5) 1.30298(15) 0.3130(3) 0.1052(12) Uani d . 1 . . O
O8' 1.8858(5) 1.41690(12) 0.4903(4) 0.1126(12) Uani d . 1 . . O
O9' 1.9013(4) 1.28491(11) 0.6784(4) 0.0965(10) Uani d . 1 . . O
C1' 1.1203(4) 1.14390(11) 0.9629(3) 0.0477(7) Uani d . 1 . . C
H1' 1.1306 1.1129 1.0105 0.057 Uiso calc R 1 . . H
C2' 1.1513(4) 1.18460(11) 1.0658(3) 0.0431(7) Uani d . 1 . . C
H2' 1.2722 1.1813 1.1195 0.052 Uiso calc R 1 . . H
C3' 1.1381(4) 1.23278(10) 0.9943(3) 0.0381(6) Uani d . 1 . . C
H3' 1.0280 1.2343 0.9257 0.046 Uiso calc R 1 . . H
C4' 1.2954(4) 1.23576(10) 0.9284(3) 0.0409(6) Uani d . 1 . . C
H4' 1.4054 1.2310 0.9955 0.049 Uiso calc R 1 . . H
C5' 1.2694(4) 1.19430(10) 0.8244(3) 0.0438(7) Uani d . 1 . . C
H5' 1.1583 1.1997 0.7590 0.053 Uiso calc R 1 . . H
C6' 1.4218(5) 1.19457(12) 0.7502(4) 0.0617(9) Uani d . 1 . . C
H6'1 1.5331 1.1884 0.8127 0.074 Uiso calc R 1 . . H
H6'2 1.4045 1.1697 0.6812 0.074 Uiso calc R 1 . . H
C7' 1.4466(4) 1.27864(11) 0.7868(3) 0.0454(7) Uani d . 1 . . C
H7' 1.5587 1.2739 0.8517 0.055 Uiso calc R 1 . . H
C8' 0.8934(6) 1.10552(13) 0.8056(4) 0.0684(10) Uani d . 1 . . C
H8'1 0.7780 1.1111 0.7503 0.082 Uiso calc R 1 . . H
H8'2 0.8872 1.0790 0.8657 0.082 Uiso calc R 1 . . H
H8'3 0.9763 1.0980 0.7491 0.082 Uiso calc R 1 . . H
C9' 1.0144(4) 1.24069(12) 1.1795(3) 0.0505(8) Uani d . 1 . . C
C10' 0.8216(5) 1.25339(15) 1.1284(4) 0.0715(11) Uani d . 1 . . C
H10D 0.8033 1.2870 1.1452 0.086 Uiso calc R 1 . . H
H10E 0.7486 1.2341 1.1744 0.086 Uiso calc R 1 . . H
H10F 0.7901 1.2472 1.0330 0.086 Uiso calc R 1 . . H
C11' 1.0828(6) 1.25313(16) 1.3264(4) 0.0787(13) Uani d . 1 . . C
H11D 1.0638 1.2869 1.3405 0.094 Uiso calc R 1 . . H
H11E 1.2077 1.2461 1.3504 0.094 Uiso calc R 1 . . H
H11F 1.0205 1.2343 1.3818 0.094 Uiso calc R 1 . . H
C12' 1.4477(4) 1.32728(11) 0.7201(3) 0.0419(7) Uani d . 1 . . C
C13' 1.5607(4) 1.36428(11) 0.7850(3) 0.0499(8) Uani d . 1 . . C
H13' 1.6365 1.3582 0.8675 0.060 Uiso calc R 1 . . H
C14' 1.5587(5) 1.40987(12) 0.7254(4) 0.0563(9) Uani d . 1 . . C
H14' 1.6332 1.4341 0.7682 0.068 Uiso calc R 1 . . H
C15' 1.4445(5) 1.41908(13) 0.6013(4) 0.0604(9) Uani d . 1 . . C
H15' 1.4446 1.4494 0.5616 0.072 Uiso calc R 1 . . H
C16' 1.3319(5) 1.38361(13) 0.5373(4) 0.0590(9) Uani d . 1 . . C
H16' 1.2551 1.3901 0.4556 0.071 Uiso calc R 1 . . H
C17' 1.3343(4) 1.33727(11) 0.5970(3) 0.0493(8) Uani d . 1 . . C
H17' 1.2593 1.3132 0.5536 0.059 Uiso calc R 1 . . H
C18' 1.5704(5) 1.32322(15) 0.4146(4) 0.0629(9) Uani d . 1 . . C
C19' 1.7769(5) 1.39370(14) 0.5218(4) 0.0676(10) Uani d . 1 . . C
C20' 1.7887(5) 1.31179(12) 0.6397(4) 0.0553(8) Uani d . 1 . . C

loop_
_atom_site_aniso_label
_atom_site_aniso_U_11
_atom_site_aniso_U_22
_atom_site_aniso_U_33
_atom_site_aniso_U_12
_atom_site_aniso_U_13
_atom_site_aniso_U_23
Cr1 0.0528(3) 0.0320(2) 0.0498(3) -0.0028(2) 0.0250(2) -0.0050(2)
O1 0.0835(17) 0.0418(13) 0.0582(14) -0.0136(12) 0.0050(13) -0.0038(10)
O2 0.0787(16) 0.0485(13) 0.0594(14) 0.0055(12) 0.0356(12) -0.0088(11)
O3 0.0583(13) 0.0452(13) 0.0586(13) -0.0008(11) 0.0325(10) -0.0072(10)
O4 0.0505(12) 0.0313(10) 0.0494(11) 0.0046(9) 0.0245(9) -0.0025(9)
O5 0.0679(14) 0.0315(11) 0.0514(12) 0.0115(10) 0.0173(11) 0.0037(9)
O6 0.0554(13) 0.0364(11) 0.0715(15) 0.0018(10) 0.0348(11) 0.0002(10)
O7 0.0712(18) 0.086(2) 0.125(3) -0.0340(17) 0.0017(17) -0.0057(19)
O8 0.095(2) 0.112(3) 0.0601(17) -0.0020(18) 0.0070(15) 0.0116(16)
C1 0.071(2) 0.0323(16) 0.0550(19) 0.0089(15) 0.0182(16) -0.0014(13)
C2 0.0571(19) 0.0420(17) 0.0451(16) 0.0135(15) 0.0149(14) -0.0030(13)
C3 0.0439(15) 0.0337(15) 0.0444(15) 0.0046(12) 0.0124(13) -0.0005(12)
C4 0.0427(15) 0.0354(15) 0.0445(16) 0.0084(12) 0.0147(12) 0.0008(12)
C5 0.0468(16) 0.0324(15) 0.0509(17) 0.0078(12) 0.0135(13) 0.0037(12)
C6 0.060(2) 0.0366(17) 0.070(2) 0.0020(15) 0.0298(17) 0.0040(15)
C7 0.0452(16) 0.0417(16) 0.0429(16) 0.0024(13) 0.0182(13) 0.0004(12)
C8 0.126(4) 0.084(3) 0.092(3) -0.047(3) 0.001(3) 0.007(3)
C9 0.0546(19) 0.056(2) 0.0435(17) 0.0055(16) 0.0222(14) -0.0036(14)
C10 0.086(3) 0.076(3) 0.057(2) 0.013(2) 0.022(2) 0.0030(19)
C11 0.059(2) 0.094(3) 0.075(3) 0.012(2) 0.0257(19) -0.017(2)
C12 0.0549(19) 0.0385(16) 0.0479(17) -0.0023(14) 0.0286(14) -0.0021(13)
C13 0.0539(19) 0.067(2) 0.075(2) -0.0226(18) 0.0321(17) -0.020(2)
C14 0.097(3) 0.066(3) 0.121(4) -0.048(3) 0.074(3) -0.051(3)
C15 0.139(4) 0.033(2) 0.140(4) 0.000(2) 0.107(4) 0.006(2)
C16 0.133(4) 0.051(2) 0.075(3) 0.034(2) 0.059(3) 0.018(2)
C17 0.077(2) 0.053(2) 0.0486(18) 0.0190(17) 0.0273(16) 0.0035(14)
C18 0.0525(19) 0.060(2) 0.061(2) -0.0046(17) 0.0094(16) 0.0020(16)
C19 0.056(2) 0.057(2) 0.055(2) -0.0084(16) 0.0167(16) -0.0090(16)
C20 0.101(3) 0.046(2) 0.107(3) 0.021(2) 0.073(3) 0.010(2)
Cr2 0.0476(3) 0.0364(3) 0.0466(3) -0.0006(2) 0.0184(2) 0.0008(2)
O1' 0.0606(13) 0.0389(12) 0.0525(12) -0.0074(10) 0.0083(11) -0.0021(10)
O2' 0.0702(15) 0.0452(13) 0.0535(13) -0.0093(11) 0.0272(11) 0.0017(10)
O3' 0.0652(14) 0.0378(12) 0.0508(12) -0.0122(10) 0.0300(11) -0.0094(9)
O4' 0.0521(12) 0.0329(10) 0.0484(12) -0.0039(9) 0.0209(10) -0.0025(9)
O5' 0.0651(14) 0.0333(11) 0.0638(14) 0.0046(10) 0.0277(11) 0.0021(10)
O6' 0.0860(16) 0.0412(12) 0.0573(14) -0.0037(12) 0.0392(12) -0.0035(10)
O7' 0.105(2) 0.148(3) 0.0644(19) 0.007(2) 0.0212(17) -0.041(2)
O8' 0.106(2) 0.085(2) 0.171(3) -0.0264(19) 0.084(2) 0.021(2)
O9' 0.0684(18) 0.077(2) 0.131(3) 0.0206(16) -0.0115(18) 0.0024(19)
C1' 0.0616(19) 0.0305(15) 0.0531(17) 0.0006(14) 0.0162(15) 0.0047(12)
C2' 0.0511(17) 0.0374(16) 0.0411(16) -0.0040(14) 0.0097(13) 0.0052(12)
C3' 0.0459(16) 0.0328(15) 0.0373(15) -0.0032(12) 0.0124(12) -0.0028(11)
C4' 0.0461(16) 0.0352(15) 0.0429(16) -0.0025(13) 0.0124(13) 0.0000(12)
C5' 0.0560(18) 0.0291(14) 0.0497(17) 0.0021(13) 0.0186(14) -0.0022(12)
C6' 0.089(3) 0.0379(18) 0.069(2) 0.0019(18) 0.044(2) -0.0055(15)
C7' 0.0495(17) 0.0443(17) 0.0450(16) -0.0025(14) 0.0154(13) -0.0025(13)
C8' 0.097(3) 0.049(2) 0.059(2) -0.018(2) 0.014(2) -0.0129(17)
C9' 0.059(2) 0.0485(19) 0.0496(18) -0.0148(15) 0.0233(15) -0.0045(14)
C10' 0.063(2) 0.066(3) 0.091(3) -0.0016(19) 0.028(2) 0.004(2)
C11' 0.101(3) 0.090(3) 0.049(2) -0.033(3) 0.026(2) -0.0159(19)
C12' 0.0436(16) 0.0447(17) 0.0408(15) -0.0017(13) 0.0168(13) -0.0016(12)
C13' 0.0608(18) 0.049(2) 0.0438(16) -0.0032(15) 0.0199(14) -0.0083(13)
C14' 0.067(2) 0.0409(19) 0.068(2) -0.0081(16) 0.0315(18) -0.0158(15)
C15' 0.076(2) 0.0391(18) 0.074(2) 0.0098(17) 0.0337(19) 0.0042(16)
C16' 0.056(2) 0.059(2) 0.062(2) 0.0108(17) 0.0115(17) 0.0097(17)
C17' 0.0435(16) 0.0497(19) 0.0573(19) -0.0035(13) 0.0162(14) -0.0038(14)
C18' 0.061(2) 0.077(3) 0.053(2) 0.0111(19) 0.0177(17) -0.0055(18)
C19' 0.075(3) 0.050(2) 0.085(3) 0.0016(19) 0.034(2) 0.0067(19)
C20' 0.054(2) 0.048(2) 0.063(2) -0.0041(16) 0.0119(16) -0.0061(16)

loop_
_atom_type_symbol
_atom_type_description
_atom_type_scat_dispersion_real
_atom_type_scat_dispersion_imag
_atom_type_scat_source
C C 0.0033 0.0016 'International Tables Vol C Tables 4.2.6.8 and 6.1.1.4'
H H 0.0000 0.0000 'International Tables Vol C Tables 4.2.6.8 and 6.1.1.4'
O O 0.0106 0.0060 'International Tables Vol C Tables 4.2.6.8 and 6.1.1.4'
Cr Cr 0.3209 0.6236 'International Tables Vol C Tables 4.2.6.8 and 6.1.1.4'

loop_
_geom_angle_atom_site_label_1
_geom_angle_atom_site_label_2
_geom_angle_atom_site_label_3
_geom_angle
C20 Cr1 C18 86.35(19)
C20 Cr1 C19 89.55(18)
C18 Cr1 C19 87.38(15)
C20 Cr1 C15 86.89(16)
C18 Cr1 C15 138.0(2)
C19 Cr1 C15 133.9(2)
C20 Cr1 C14 104.46(19)
C18 Cr1 C14 166.12(16)
C19 Cr1 C14 101.2(2)
C15 Cr1 C14 36.80(19)
C20 Cr1 C17 130.44(18)
C18 Cr1 C17 88.05(15)
C19 Cr1 C17 139.31(14)
C15 Cr1 C17 65.85(16)
C14 Cr1 C17 78.33(16)
C20 Cr1 C16 98.15(17)
C18 Cr1 C16 104.70(18)
C19 Cr1 C16 165.99(18)
C15 Cr1 C16 35.91(19)
C14 Cr1 C16 65.6(2)
C17 Cr1 C16 36.90(13)
C20 Cr1 C13 140.33(18)
C18 Cr1 C13 133.10(15)
C19 Cr1 C13 88.58(15)
C15 Cr1 C13 66.78(18)
C14 Cr1 C13 37.68(17)
C17 Cr1 C13 66.04(14)
C16 Cr1 C13 78.01(17)
C20 Cr1 C12 163.85(15)
C18 Cr1 C12 100.82(14)
C19 Cr1 C12 105.11(13)
C15 Cr1 C12 78.09(13)
C14 Cr1 C12 66.55(13)
C17 Cr1 C12 36.78(12)
C16 Cr1 C12 66.13(13)
C13 Cr1 C12 36.37(12)
C1 O1 C8 113.3(3)
C2 O2 C9 106.1(2)
C3 O3 C9 105.6(2)
C7 O4 C4 110.2(2)
C5 O5 C1 113.0(2)
C7 O6 C6 110.7(2)
O9A O9 C20 71.4(9)
O9 O9A C20 75.7(9)
O1 C1 O5 112.9(3)
O1 C1 C2 109.8(3)
O5 C1 C2 106.1(2)
O2 C2 C1 117.7(3)
O2 C2 C3 101.3(2)
C1 C2 C3 111.7(3)
O3 C3 C4 118.4(3)
O3 C3 C2 101.6(2)
C4 C3 C2 105.7(2)
O4 C4 C3 113.0(2)
O4 C4 C5 108.0(2)
C3 C4 C5 105.1(2)
O5 C5 C6 108.9(2)
O5 C5 C4 111.8(2)
C6 C5 C4 109.7(3)
O6 C6 C5 107.6(2)
O6 C7 O4 110.9(2)
O6 C7 C12 111.9(2)
O4 C7 C12 105.3(2)
O2 C9 O3 106.5(2)
O2 C9 C11 110.4(3)
O3 C9 C11 106.7(3)
O2 C9 C10 107.6(3)
O3 C9 C10 111.6(3)
C11 C9 C10 113.9(3)
C13 C12 C17 119.7(3)
C13 C12 C7 119.9(3)
C17 C12 C7 120.3(3)
C13 C12 Cr1 71.20(18)
C17 C12 Cr1 70.85(17)
C7 C12 Cr1 133.8(2)
C12 C13 C14 119.6(4)
C12 C13 Cr1 72.43(18)
C14 C13 Cr1 70.6(2)
C15 C14 C13 119.0(4)
C15 C14 Cr1 71.0(2)
C13 C14 Cr1 71.7(2)
C16 C15 C14 121.6(4)
C16 C15 Cr1 73.1(2)
C14 C15 Cr1 72.2(2)
C15 C16 C17 120.3(5)
C15 C16 Cr1 71.0(2)
C17 C16 Cr1 71.5(2)
C16 C17 C12 119.9(4)
C16 C17 Cr1 71.6(2)
C12 C17 Cr1 72.37(17)
O7 C18 Cr1 178.3(4)
O8 C19 Cr1 179.1(3)
O9A C20 O9 32.9(4)
O9A C20 Cr1 163.3(6)
O9 C20 Cr1 163.8(5)
C20' Cr2 C18' 88.12(16)
C20' Cr2 C19' 87.52(16)
C18' Cr2 C19' 89.83(18)
C20' Cr2 C17' 119.46(14)
C18' Cr2 C17' 89.44(15)
C19' Cr2 C17' 152.96(15)
C20' Cr2 C13' 90.71(14)
C18' Cr2 C13' 151.34(15)
C19' Cr2 C13' 118.74(16)
C17' Cr2 C13' 66.39(12)
C20' Cr2 C12' 92.01(14)
C18' Cr2 C12' 114.10(15)
C19' Cr2 C12' 156.05(15)
C17' Cr2 C12' 36.78(11)
C13' Cr2 C12' 37.31(11)
C20' Cr2 C14' 115.99(15)
C18' Cr2 C14' 155.88(15)
C19' Cr2 C14' 91.96(15)
C17' Cr2 C14' 78.22(12)
C13' Cr2 C14' 36.80(12)
C12' Cr2 C14' 66.79(11)
C20' Cr2 C15' 152.72(15)
C18' Cr2 C15' 119.12(16)
C19' Cr2 C15' 90.87(15)
C17' Cr2 C15' 66.15(13)
C13' Cr2 C15' 66.35(13)
C12' Cr2 C15' 78.71(12)
C14' Cr2 C15' 36.82(13)
C20' Cr2 C16' 156.68(14)
C18' Cr2 C16' 91.81(15)
C19' Cr2 C16' 115.80(15)
C17' Cr2 C16' 37.23(12)
C13' Cr2 C16' 78.33(13)
C12' Cr2 C16' 66.79(12)
C14' Cr2 C16' 65.86(14)
C15' Cr2 C16' 36.17(13)
C1' O1' C8' 113.8(3)
C2' O2' C9' 106.9(2)
C3' O3' C9' 105.0(2)
C7' O4' C4' 110.5(2)
C1' O5' C5' 114.4(2)
C7' O6' C6' 111.4(2)
O1' C1' O5' 113.5(2)
O1' C1' C2' 109.8(2)
O5' C1' C2' 105.7(2)
O2' C2' C3' 103.7(2)
O2' C2' C1' 118.4(3)
C3' C2' C1' 110.0(2)
O3' C3' C4' 118.9(2)
O3' C3' C2' 101.1(2)
C4' C3' C2' 106.2(2)
O4' C4' C3' 113.4(2)
O4' C4' C5' 107.6(2)
C3' C4' C5' 104.9(2)
O5' C5' C6' 109.8(2)
O5' C5' C4' 111.6(2)
C6' C5' C4' 109.1(3)
O6' C6' C5' 107.4(3)
O6' C7' O4' 112.0(2)
O6' C7' C12' 110.2(2)
O4' C7' C12' 106.0(2)
O3' C9' O2' 106.0(2)
O3' C9' C10' 111.4(3)
O2' C9' C10' 107.1(3)
O3' C9' C11' 107.2(3)
O2' C9' C11' 110.9(3)
C10' C9' C11' 114.0(3)
C17' C12' C13' 118.9(3)
C17' C12' C7' 121.1(3)
C13' C12' C7' 119.9(3)
C17' C12' Cr2 71.48(17)
C13' C12' Cr2 71.30(16)
C7' C12' Cr2 130.9(2)
C14' C13' C12' 120.2(3)
C14' C13' Cr2 71.81(18)
C12' C13' Cr2 71.39(16)
C15' C14' C13' 120.0(3)
C15' C14' Cr2 71.64(19)
C13' C14' Cr2 71.40(17)
C16' C15' C14' 120.6(3)
C16' C15' Cr2 72.3(2)
C14' C15' Cr2 71.53(19)
C15' C16' C17' 119.5(3)
C15' C16' Cr2 71.5(2)
C17' C16' Cr2 70.7(2)
C12' C17' C16' 120.7(3)
C12' C17' Cr2 71.74(17)
C16' C17' Cr2 72.1(2)
O7' C18' Cr2 179.1(4)
O8' C19' Cr2 177.6(4)
O9' C20' Cr2 179.9(2)

loop_
_geom_bond_atom_site_label_1
_geom_bond_atom_site_label_2
_geom_bond_site_symmetry_2
_geom_bond_distance
_geom_bond_publ_flag
Cr1 C20 . 1.833(4) ?
Cr1 C18 . 1.849(4) ?
Cr1 C19 . 1.861(4) ?
Cr1 C15 . 2.216(4) ?
Cr1 C14 . 2.232(4) ?
Cr1 C17 . 2.242(3) ?
Cr1 C16 . 2.243(4) ?
Cr1 C13 . 2.246(3) ?
Cr1 C12 . 2.262(3) ?
O1 C1 . 1.401(4) ?
O1 C8 . 1.440(5) ?
O2 C2 . 1.447(4) ?
O2 C9 . 1.461(4) ?
O3 C3 . 1.437(4) ?
O3 C9 . 1.472(4) ?
O4 C7 . 1.445(3) ?
O4 C4 . 1.445(3) ?
O5 C5 . 1.453(3) ?
O5 C1 . 1.467(4) ?
O6 C7 . 1.420(4) ?
O6 C6 . 1.462(4) ?
O7 C18 . 1.161(4) ?
O8 C19 . 1.165(4) ?
O9 O9A . 0.701(8) ?
O9 C20 . 1.249(7) ?
O9A C20 . 1.222(8) ?
C1 C2 . 1.518(5) ?
C2 C3 . 1.533(4) ?
C3 C4 . 1.518(4) ?
C4 C5 . 1.547(4) ?
C5 C6 . 1.531(4) ?
C7 C12 . 1.521(4) ?
C9 C11 . 1.520(5) ?
C9 C10 . 1.523(5) ?
C12 C13 . 1.407(5) ?
C12 C17 . 1.421(5) ?
C13 C14 . 1.446(6) ?
C14 C15 . 1.404(7) ?
C15 C16 . 1.375(7) ?
C16 C17 . 1.419(5) ?
Cr2 C20' . 1.858(4) ?
Cr2 C18' . 1.859(4) ?
Cr2 C19' . 1.874(4) ?
Cr2 C17' . 2.231(3) ?
Cr2 C13' . 2.234(3) ?
Cr2 C12' . 2.235(3) ?
Cr2 C14' . 2.239(3) ?
Cr2 C15' . 2.240(3) ?
Cr2 C16' . 2.250(4) ?
O1' C1' . 1.403(4) ?
O1' C8' . 1.444(4) ?
O2' C2' . 1.433(4) ?
O2' C9' . 1.470(4) ?
O3' C3' . 1.438(3) ?
O3' C9' . 1.459(4) ?
O4' C7' . 1.432(4) ?
O4' C4' . 1.444(3) ?
O5' C1' . 1.449(4) ?
O5' C5' . 1.462(4) ?
O6' C7' . 1.420(4) ?
O6' C6' . 1.463(4) ?
O7' C18' . 1.162(4) ?
O8' C19' . 1.161(5) ?
O9' C20' . 1.160(4) ?
C1' C2' . 1.534(4) ?
C2' C3' . 1.526(4) ?
C3' C4' . 1.510(4) ?
C4' C5' . 1.557(4) ?
C5' C6' . 1.527(4) ?
C7' C12' . 1.522(4) ?
C9' C10' . 1.523(5) ?
C9' C11' . 1.526(5) ?
C12' C17' . 1.409(4) ?
C12' C13' . 1.429(4) ?
C13' C14' . 1.412(5) ?
C14' C15' . 1.415(5) ?
C15' C16' . 1.394(5) ?
C16' C17' . 1.431(5) ?
